data_4076305
loop_
_publ_author_name
'Kuninobu, Yoichiro'
'Matsuo, Yutaka'
'Toganoh, Motoki'
'Sawamura, Masaya'
'Nakamura, Eiichi'

_publ_contact_author 'Nakamura, E.'
_publ_section_title
;
 Nickel, Palladium, and Platinum Complexes of \h5-Cyclopentadienide
 C60R5Ligands. Kinetic and Thermodynamic Stabilization Effects of the
 C60Ph5Ligand
;
_journal_issue 13
_journal_name_full Organometallics
_journal_page_first 3259
_journal_paper_doi 10.1021/om0499153
_journal_volume 23
_journal_year 2004
_chemical_compound_source 'synthesis as described'
_chemical_formula_moiety 'C95.50 H30 Pd1 S5'
_chemical_formula_structural 'C95.50 H30 PD1 S5'
_chemical_formula_sum 'C95.5 H30 Pd S5'
_chemical_formula_weight 1443.9
_chemical_name_systematic
;
 ?
;
_space_group_IT_number 2
_symmetry_cell_setting triclinic
_symmetry_Int_Tables_number 2
_symmetry_space_group_name_Hall '-P 1'
_symmetry_space_group_name_H-M 'P -1'
_atom_sites_solution_hydrogens geom
_atom_sites_solution_primary direct
_atom_sites_solution_secondary difmap
_audit_creation_date 2002-12-27T21:54:56-00:00
_cell_angle_alpha 103.033(3)
_cell_angle_beta 95.960(2)
_cell_angle_gamma 117.024(2)
_cell_formula_units_Z 2
_cell_length_a 13.585(7)
_cell_length_b 13.591(5)
_cell_length_c 19.257(9)
_cell_measurement_reflns_used 0
_cell_measurement_temperature 120(2)
_cell_measurement_theta_max 0
_cell_measurement_theta_min 0
_cell_measurement_wavelength 0.71073
_cell_volume 2997(2)
_computing_molecular_graphics 'Ortep-3 for Windows (Farrugia, 1997)'
_computing_structure_refinement 'SHELXL-97 (Sheldrick, 1997)'
_computing_structure_solution 'SHELXS-97 (Sheldrick, 1997)'
_diffrn_ambient_temperature 120(2)
_diffrn_measured_fraction_theta_full 0.887
_diffrn_measured_fraction_theta_max 0.887
_diffrn_radiation_monochromator graphite
_diffrn_radiation_probe x-ray
_diffrn_radiation_type MoK\a
_diffrn_radiation_wavelength 0.71069
_diffrn_reflns_av_unetI/netI 0.0319
_diffrn_reflns_limit_h_max 16
_diffrn_reflns_limit_h_min 0
_diffrn_reflns_limit_k_max 14
_diffrn_reflns_limit_k_min -16
_diffrn_reflns_limit_l_max 23
_diffrn_reflns_limit_l_min -23
_diffrn_reflns_number 10232
_diffrn_reflns_theta_full 25.78
_diffrn_reflns_theta_max 25.78
_diffrn_reflns_theta_min 2.16
_exptl_absorpt_coefficient_mu 0.543
_exptl_absorpt_correction_type none
_exptl_crystal_colour orange
_exptl_crystal_density_diffrn 1.6
_exptl_crystal_density_method 'not measured'
_exptl_crystal_description prism
_exptl_crystal_F_000 1458
_exptl_crystal_size_max 0.32
_exptl_crystal_size_mid 0.20
_exptl_crystal_size_min 0.12
_refine_diff_density_max 1.8
_refine_diff_density_min -1.003
_refine_diff_density_rms 0.104
_refine_ls_extinction_coef 0.0097(10)
_refine_ls_extinction_expression Fc^*^=kFc[1+0.001xFc^2^\l^3^/sin(2\q)]^-1/4^
_refine_ls_extinction_method SHELXL
_refine_ls_goodness_of_fit_ref 1.025
_refine_ls_hydrogen_treatment mixed
_refine_ls_matrix_type full
_refine_ls_number_parameters 925
_refine_ls_number_reflns 10232
_refine_ls_number_restraints 0
_refine_ls_restrained_S_all 1.025
_refine_ls_R_factor_all 0.0661
_refine_ls_R_factor_gt 0.0609
_refine_ls_shift/su_max 0.001
_refine_ls_shift/su_mean 0
_refine_ls_structure_factor_coef Fsqd
_refine_ls_weighting_details 'calc w=1/[\s^2^(Fo^2^)+(0.1136P)^2^+4.9648P] where P=(Fo^2^+2Fc^2^)/3'
_refine_ls_weighting_scheme calc
_refine_ls_wR_factor_gt 0.1691
_refine_ls_wR_factor_ref 0.1752
_reflns_number_gt 9162
_reflns_number_total 10232
_reflns_threshold_expression >2sigma(I)
_cod_data_source_file om0499153si20040202_081646.cif
_cod_data_source_block 8a
_cod_original_cell_volume 2997.3(17)
_cod_original_formula_sum 'C95.50 H30 Pd S5'
_cod_database_code 4076305

loop_
_symmetry_equiv_pos_as_xyz
'x, y, z'
'-x, -y, -z'

loop_
_atom_site_label
_atom_site_type_symbol
_atom_site_fract_x
_atom_site_fract_y
_atom_site_fract_z
_atom_site_U_iso_or_equiv
_atom_site_adp_type
_atom_site_occupancy
_atom_site_symmetry_multiplicity
_atom_site_calc_flag
_atom_site_refinement_flags
Pd Pd 0.95936(3) 0.15154(2) 0.685257(15) 0.03580(14) Uani 1 1 d .
C1 C 0.9016(3) 0.2634(3) 0.76662(19) 0.0287(7) Uani 1 1 d .
C2 C 1.0077(3) 0.3403(3) 0.75327(19) 0.0282(7) Uani 1 1 d .
C3 C 0.9888(3) 0.3313(3) 0.67803(19) 0.0300(7) Uani 1 1 d .
C4 C 0.8703(3) 0.2492(3) 0.64443(18) 0.0285(7) Uani 1 1 d .
C5 C 0.8168(3) 0.2112(3) 0.70000(19) 0.0296(7) Uani 1 1 d .
C6 C 0.8748(3) 0.2755(3) 0.84165(19) 0.0312(7) Uani 1 1 d .
C7 C 1.1065(3) 0.4417(3) 0.81202(19) 0.0309(7) Uani 1 1 d .
C8 C 1.0653(3) 0.4224(3) 0.64626(19) 0.0310(7) Uani 1 1 d .
C9 C 0.8069(3) 0.2450(3) 0.57307(19) 0.0312(7) Uani 1 1 d .
C10 C 0.6908(3) 0.1554(3) 0.69410(19) 0.0321(8) Uani 1 1 d .
C11 C 0.6768(3) 0.2176(3) 0.7677(2) 0.0336(8) Uani 1 1 d .
C12 C 0.7587(3) 0.2705(3) 0.8327(2) 0.0325(8) Uani 1 1 d .
C13 C 0.9533(3) 0.4035(3) 0.88770(19) 0.0322(8) Uani 1 1 d .
C14 C 1.0550(3) 0.4770(3) 0.87448(19) 0.0324(8) Uani 1 1 d .
C15 C 1.1440(3) 0.5456(3) 0.7828(2) 0.0326(8) Uani 1 1 d .
C16 C 1.1256(3) 0.5383(3) 0.70949(19) 0.0315(7) Uani 1 1 d .
C17 C 0.9857(3) 0.4455(3) 0.59699(19) 0.0325(8) Uani 1 1 d .
C18 C 0.8723(3) 0.3675(3) 0.56493(19) 0.0317(8) Uani 1 1 d .
C19 C 0.6964(3) 0.2435(3) 0.58826(19) 0.0326(8) Uani 1 1 d .
C20 C 0.6448(3) 0.2033(3) 0.6411(2) 0.0322(8) Uani 1 1 d .
C21 C 0.6023(3) 0.2621(3) 0.7529(2) 0.0349(8) Uani 1 1 d .
C22 C 0.7674(3) 0.3695(3) 0.8848(2) 0.0356(8) Uani 1 1 d .
C23 C 0.8862(3) 0.4510(3) 0.91841(19) 0.0340(8) Uani 1 1 d .
C24 C 1.0924(3) 0.5990(3) 0.8920(2) 0.0351(8) Uani 1 1 d .
C25 C 1.1471(3) 0.6420(3) 0.8359(2) 0.0343(8) Uani 1 1 d .
C26 C 1.1097(3) 0.6246(3) 0.6875(2) 0.0348(8) Uani 1 1 d .
C27 C 1.0235(3) 0.5681(3) 0.6183(2) 0.0348(8) Uani 1 1 d .
C28 C 0.7946(3) 0.4110(3) 0.5536(2) 0.0350(8) Uani 1 1 d .
C29 C 0.6872(3) 0.3339(3) 0.5674(2) 0.0350(8) Uani 1 1 d .
C30 C 0.5827(3) 0.2533(3) 0.6755(2) 0.0360(8) Uani 1 1 d .
C31 C 0.6058(3) 0.3551(4) 0.8046(2) 0.0391(9) Uani 1 1 d .
C32 C 0.6914(3) 0.4104(4) 0.8729(2) 0.0396(9) Uani 1 1 d .
C33 C 0.9252(4) 0.5702(4) 0.9389(2) 0.0389(9) Uani 1 1 d .
C34 C 1.0313(3) 0.6466(4) 0.9252(2) 0.0383(9) Uani 1 1 d .
C35 C 1.1374(3) 0.7289(3) 0.8152(2) 0.0373(8) Uani 1 1 d .
C36 C 1.1179(3) 0.7204(3) 0.7386(2) 0.0381(8) Uani 1 1 d .
C37 C 0.9499(3) 0.6101(3) 0.6043(2) 0.0373(8) Uani 1 1 d .
C38 C 0.8317(3) 0.5289(4) 0.5704(2) 0.0375(8) Uani 1 1 d .
C39 C 0.6219(3) 0.3795(4) 0.5979(2) 0.0392(9) Uani 1 1 d .
C40 C 0.5678(3) 0.3378(4) 0.6534(2) 0.0377(8) Uani 1 1 d .
C41 C 0.5938(3) 0.4441(4) 0.7818(2) 0.0408(9) Uani 1 1 d .
C42 C 0.7318(4) 0.5340(4) 0.8925(2) 0.0411(9) Uani 1 1 d .
C43 C 0.8459(4) 0.6127(4) 0.9249(2) 0.0402(9) Uani 1 1 d .
C44 C 1.0192(4) 0.7364(3) 0.9029(2) 0.0399(9) Uani 1 1 d .
C45 C 1.0717(4) 0.7768(3) 0.8488(2) 0.0416(9) Uani 1 1 d .
C46 C 1.0400(4) 0.7627(3) 0.7241(2) 0.0407(9) Uani 1 1 d .
C47 C 0.9573(4) 0.7091(4) 0.6581(2) 0.0405(9) Uani 1 1 d .
C48 C 0.7650(4) 0.5763(4) 0.6034(2) 0.0410(9) Uani 1 1 d .
C49 C 0.6625(4) 0.5039(4) 0.6170(2) 0.0404(9) Uani 1 1 d .
C50 C 0.5750(4) 0.4363(4) 0.7081(2) 0.0422(9) Uani 1 1 d .
C51 C 0.6715(4) 0.5552(4) 0.8365(2) 0.0430(9) Uani 1 1 d .
C52 C 0.9049(4) 0.7146(4) 0.9026(2) 0.0416(9) Uani 1 1 d .
C53 C 1.0111(4) 0.7982(3) 0.7923(2) 0.0417(9) Uani 1 1 d .
C54 C 0.8430(4) 0.6877(4) 0.6578(2) 0.0413(9) Uani 1 1 d .
C55 C 0.6332(4) 0.5384(4) 0.6852(2) 0.0429(9) Uani 1 1 d .
C56 C 0.7275(4) 0.6537(4) 0.8143(2) 0.0448(10) Uani 1 1 d .
C57 C 0.8466(4) 0.7359(4) 0.8486(2) 0.0450(10) Uani 1 1 d .
C58 C 0.9007(4) 0.7778(4) 0.7922(2) 0.0435(9) Uani 1 1 d .
C59 C 0.8148(4) 0.7216(4) 0.7235(2) 0.0441(9) Uani 1 1 d .
C60 C 0.7077(4) 0.6449(4) 0.7374(3) 0.0441(10) Uani 1 1 d .
C61 C 0.8827(3) 0.1883(3) 0.8778(2) 0.0346(8) Uani 1 1 d .
C62 C 0.9846(4) 0.1884(4) 0.8938(2) 0.0447(10) Uani 1 1 d .
H62 H 1.0511 0.2457 0.8851 0.054 Uiso 1 1 calc R
C63 C 0.9905(5) 0.1062(5) 0.9223(3) 0.0542(12) Uani 1 1 d .
H63 H 1.061 0.1074 0.9327 0.065 Uiso 1 1 calc R
C64 C 0.8953(5) 0.0222(4) 0.9357(3) 0.0609(14) Uani 1 1 d .
H64 H 0.8991 -0.0357 0.9539 0.073 Uiso 1 1 calc R
C65 C 0.7954(5) 0.0239(6) 0.9224(4) 0.086(2) Uani 1 1 d .
H65 H 0.7298 -0.0323 0.9326 0.104 Uiso 1 1 calc R
C66 C 0.7881(4) 0.1070(5) 0.8940(3) 0.0683(16) Uani 1 1 d .
H66 H 0.7182 0.1076 0.8857 0.082 Uiso 1 1 calc R
C67 C 1.2059(3) 0.4227(3) 0.8379(2) 0.0333(8) Uani 1 1 d .
C68 C 1.2422(3) 0.3641(4) 0.7874(2) 0.0381(8) Uani 1 1 d .
H68 H 1.2045 0.3343 0.7369 0.046 Uiso 1 1 calc R
C69 C 1.3332(4) 0.3487(4) 0.8101(2) 0.0460(10) Uani 1 1 d .
H69 H 1.3571 0.3084 0.775 0.055 Uiso 1 1 calc R
C70 C 1.3891(4) 0.3915(5) 0.8830(3) 0.0535(12) Uani 1 1 d .
H70 H 1.4505 0.3798 0.8985 0.064 Uiso 1 1 calc R
C71 C 1.3548(4) 0.4517(5) 0.9335(2) 0.0570(13) Uani 1 1 d .
H71 H 1.3942 0.4833 0.9837 0.068 Uiso 1 1 calc R
C72 C 1.2634(4) 0.4663(4) 0.9113(2) 0.0446(10) Uani 1 1 d .
H72 H 1.2396 0.5064 0.9467 0.054 Uiso 1 1 calc R
C73 C 1.1476(3) 0.3956(3) 0.60758(19) 0.0323(8) Uani 1 1 d .
C74 C 1.1068(4) 0.2937(4) 0.5507(2) 0.0444(10) Uani 1 1 d .
H74 H 1.0272 0.2413 0.5348 0.053 Uiso 1 1 calc R
C75 C 1.1804(4) 0.2673(4) 0.5168(3) 0.0518(11) Uani 1 1 d .
H75 H 1.151 0.1971 0.4777 0.062 Uiso 1 1 calc R
C76 C 1.2961(4) 0.3420(4) 0.5391(2) 0.0473(10) Uani 1 1 d .
H76 H 1.3467 0.3229 0.5165 0.057 Uiso 1 1 calc R
C77 C 1.3373(4) 0.4443(4) 0.5945(3) 0.0481(10) Uani 1 1 d .
H77 H 1.4168 0.497 0.6097 0.058 Uiso 1 1 calc R
C78 C 1.2640(3) 0.4714(4) 0.6284(2) 0.0422(9) Uani 1 1 d .
H78 H 1.2937 0.5428 0.6664 0.051 Uiso 1 1 calc R
C79 C 0.7808(3) 0.1433(3) 0.5059(2) 0.0335(8) Uani 1 1 d .
C80 C 0.7253(4) 0.0314(4) 0.5091(2) 0.0444(10) Uani 1 1 d .
H80 H 0.7072 0.0188 0.5538 0.053 Uiso 1 1 calc R
C81 C 0.6950(4) -0.0640(4) 0.4483(3) 0.0499(11) Uani 1 1 d .
H81 H 0.6567 -0.1405 0.4517 0.06 Uiso 1 1 calc R
C82 C 0.7213(4) -0.0460(4) 0.3834(3) 0.0525(11) Uani 1 1 d .
H82 H 0.7008 -0.1102 0.3417 0.063 Uiso 1 1 calc R
C83 C 0.7772(5) 0.0649(5) 0.3792(3) 0.0638(15) Uani 1 1 d .
H83 H 0.7958 0.0771 0.3345 0.077 Uiso 1 1 calc R
C84 C 0.8070(4) 0.1605(4) 0.4402(2) 0.0476(10) Uani 1 1 d .
H84 H 0.845 0.237 0.4367 0.057 Uiso 1 1 calc R
C85 C 0.6257(3) 0.0228(3) 0.6753(2) 0.0362(8) Uani 1 1 d .
C86 C 0.6760(4) -0.0335(4) 0.7029(3) 0.0596(13) Uani 1 1 d .
H86 H 0.7507 0.0103 0.7337 0.072 Uiso 1 1 calc R
C87 C 0.6178(5) -0.1539(5) 0.6857(5) 0.091(2) Uani 1 1 d .
H87 H 0.6528 -0.1919 0.7049 0.109 Uiso 1 1 calc R
C88 C 0.5097(5) -0.2180(4) 0.6412(4) 0.0769(18) Uani 1 1 d .
H88 H 0.4707 -0.3002 0.6289 0.092 Uiso 1 1 calc R
C89 C 0.4581(4) -0.1629(4) 0.6145(3) 0.0594(13) Uani 1 1 d .
H89 H 0.383 -0.2071 0.5843 0.071 Uiso 1 1 calc R
C90 C 0.5158(4) -0.0425(4) 0.6316(2) 0.0457(10) Uani 1 1 d .
H90 H 0.4796 -0.0048 0.6132 0.055 Uiso 1 1 calc R
C91 C 0.9973(7) 0.0472(6) 0.6041(4) 0.0791(19) Uani 1 1 d .
H91A H 0.948 0.014 0.5539 0.095 Uiso 1 1 calc R
H91B H 1.0787 0.0742 0.6053 0.095 Uiso 1 1 calc R
C92 C 0.9534(7) -0.0081(5) 0.6557(3) 0.0775(18) Uani 1 1 d .
H92 H 0.8797 -0.0827 0.6413 0.093 Uiso 1 1 calc R
C93 C 1.0141(7) 0.0459(6) 0.7266(4) 0.083(2) Uani 1 1 d .
H93A H 1.0966 0.0721 0.7358 0.099 Uiso 1 1 calc R
H93B H 0.9776 0.0135 0.7641 0.099 Uiso 1 1 calc R
C101 C 0.5324(12) 0.7123(11) 0.8938(8) 0.076(4) Uani 0.5 1 d P
C102 C 0.5 0 0 0.195(9) Uiso 1 2 d S
S1 S 0.4676(2) 0.6804(3) 0.82245(15) 0.1194(8) Uani 1 1 d .
S2 S 0.6145(8) 0.7477(5) 0.9718(3) 0.121(2) Uani 0.5 1 d P
S3 S 0.6002(7) 0.1272(6) 0.0126(4) 0.279(3) Uiso 1 1 d .
S4 S 0.7054(3) 0.9339(3) 1.1607(2) 0.1574(14) Uani 1 1 d .
S5 S 0.5565(3) 1.0729(6) 1.1980(2) 0.256(3) Uani 1 1 d .
C103 C 0.6265(11) 0.9884(11) 1.1797(7) 0.078(4) Uani 0.5 1 d P
S6 S 0.6827(10) 0.7841(11) 1.0056(7) 0.190(4) Uani 0.5 1 d P
C104 C 0.698(2) 0.864(2) 1.0829(12) 0.318(14) Uani 1 1 d .

loop_
_atom_site_aniso_label
_atom_site_aniso_U_11
_atom_site_aniso_U_22
_atom_site_aniso_U_33
_atom_site_aniso_U_23
_atom_site_aniso_U_13
_atom_site_aniso_U_12
Pd 0.0423(2) 0.0323(2) 0.03468(19) 0.00964(13) 0.00677(13) 0.02075(15)
C1 0.0302(18) 0.0297(18) 0.0296(17) 0.0111(14) 0.0068(13) 0.0167(14)
C2 0.0280(17) 0.0252(17) 0.0298(17) 0.0069(14) 0.0046(13) 0.0130(14)
C3 0.0304(18) 0.0287(18) 0.0306(17) 0.0092(14) 0.0058(14) 0.0147(14)
C4 0.0296(17) 0.0282(18) 0.0281(16) 0.0099(14) 0.0028(13) 0.0147(14)
C5 0.0260(17) 0.0278(17) 0.0344(18) 0.0106(14) 0.0057(13) 0.0126(14)
C6 0.0308(18) 0.0332(19) 0.0296(17) 0.0125(14) 0.0058(13) 0.0148(15)
C7 0.0278(17) 0.0334(19) 0.0282(17) 0.0082(14) 0.0044(13) 0.0135(14)
C8 0.0304(18) 0.0301(19) 0.0295(17) 0.0099(14) 0.0074(14) 0.0121(14)
C9 0.0293(18) 0.0293(18) 0.0306(17) 0.0096(14) 0.0029(13) 0.0115(14)
C10 0.0274(18) 0.0328(19) 0.0331(18) 0.0113(15) 0.0050(14) 0.0125(15)
C11 0.0308(18) 0.0333(19) 0.0388(19) 0.0164(16) 0.0110(15) 0.0144(15)
C12 0.0302(18) 0.036(2) 0.0349(18) 0.0170(15) 0.0116(14) 0.0156(15)
C13 0.0336(18) 0.035(2) 0.0286(17) 0.0141(15) 0.0058(14) 0.0161(15)
C14 0.0302(18) 0.037(2) 0.0282(17) 0.0097(15) 0.0042(13) 0.0159(15)
C15 0.0259(17) 0.0327(19) 0.0337(18) 0.0091(15) 0.0042(13) 0.0110(14)
C16 0.0273(17) 0.0306(19) 0.0334(18) 0.0104(15) 0.0082(14) 0.0112(14)
C17 0.0345(19) 0.035(2) 0.0280(17) 0.0121(14) 0.0092(14) 0.0159(15)
C18 0.0362(19) 0.0311(19) 0.0272(16) 0.0121(14) 0.0060(14) 0.0151(15)
C19 0.0286(17) 0.0311(19) 0.0323(17) 0.0088(14) 0.0000(14) 0.0120(14)
C20 0.0249(17) 0.0285(18) 0.0365(18) 0.0097(15) 0.0002(14) 0.0093(14)
C21 0.0263(18) 0.035(2) 0.044(2) 0.0178(16) 0.0109(15) 0.0130(15)
C22 0.039(2) 0.039(2) 0.0338(18) 0.0165(16) 0.0140(15) 0.0196(16)
C23 0.0362(19) 0.040(2) 0.0281(17) 0.0138(15) 0.0110(14) 0.0189(16)
C24 0.0353(19) 0.0316(19) 0.0301(17) 0.0052(15) 0.0028(14) 0.0127(15)
C25 0.0284(18) 0.0302(19) 0.0349(18) 0.0053(15) 0.0038(14) 0.0097(14)
C26 0.0307(19) 0.0315(19) 0.0374(19) 0.0137(15) 0.0093(15) 0.0098(15)
C27 0.0357(19) 0.034(2) 0.0352(19) 0.0172(16) 0.0119(15) 0.0138(16)
C28 0.0358(19) 0.039(2) 0.0316(18) 0.0161(15) 0.0031(14) 0.0183(16)
C29 0.0308(18) 0.039(2) 0.0340(18) 0.0147(16) 0.0004(14) 0.0161(16)
C30 0.0240(17) 0.036(2) 0.044(2) 0.0152(16) 0.0042(15) 0.0112(15)
C31 0.0320(19) 0.047(2) 0.045(2) 0.0204(18) 0.0163(16) 0.0207(17)
C32 0.038(2) 0.049(2) 0.042(2) 0.0181(18) 0.0175(16) 0.0253(18)
C33 0.048(2) 0.038(2) 0.0293(18) 0.0083(15) 0.0104(16) 0.0208(18)
C34 0.040(2) 0.037(2) 0.0286(18) 0.0029(15) 0.0043(15) 0.0159(17)
C35 0.036(2) 0.0249(18) 0.041(2) 0.0076(15) 0.0069(15) 0.0080(15)
C36 0.037(2) 0.0266(19) 0.044(2) 0.0135(16) 0.0107(16) 0.0090(15)
C37 0.042(2) 0.035(2) 0.038(2) 0.0206(16) 0.0112(16) 0.0173(17)
C38 0.042(2) 0.038(2) 0.038(2) 0.0199(16) 0.0077(16) 0.0200(17)
C39 0.034(2) 0.043(2) 0.041(2) 0.0173(17) 0.0004(16) 0.0190(17)
C40 0.0271(18) 0.042(2) 0.046(2) 0.0170(17) 0.0045(15) 0.0181(16)
C41 0.034(2) 0.046(2) 0.053(2) 0.0195(19) 0.0163(17) 0.0252(18)
C42 0.044(2) 0.045(2) 0.046(2) 0.0166(18) 0.0216(18) 0.0275(19)
C43 0.047(2) 0.044(2) 0.0354(19) 0.0089(17) 0.0154(17) 0.0270(18)
C44 0.046(2) 0.031(2) 0.0351(19) 0.0027(16) 0.0066(16) 0.0174(17)
C45 0.046(2) 0.0250(18) 0.045(2) 0.0058(16) 0.0081(17) 0.0129(16)
C46 0.044(2) 0.0268(19) 0.048(2) 0.0159(17) 0.0118(17) 0.0133(16)
C47 0.047(2) 0.034(2) 0.047(2) 0.0227(17) 0.0137(18) 0.0198(17)
C48 0.044(2) 0.043(2) 0.045(2) 0.0228(18) 0.0074(17) 0.0256(18)
C49 0.041(2) 0.042(2) 0.047(2) 0.0214(18) 0.0062(17) 0.0247(18)
C50 0.036(2) 0.047(2) 0.055(2) 0.0219(19) 0.0116(17) 0.0256(18)
C51 0.043(2) 0.049(2) 0.051(2) 0.0165(19) 0.0196(18) 0.0318(19)
C52 0.049(2) 0.035(2) 0.044(2) 0.0062(17) 0.0147(18) 0.0242(18)
C53 0.049(2) 0.0263(19) 0.048(2) 0.0116(17) 0.0114(18) 0.0165(17)
C54 0.047(2) 0.034(2) 0.051(2) 0.0214(18) 0.0109(18) 0.0231(18)
C55 0.040(2) 0.046(2) 0.058(3) 0.025(2) 0.0118(18) 0.0292(19)
C56 0.049(2) 0.044(2) 0.053(2) 0.0154(19) 0.0166(19) 0.032(2)
C57 0.054(3) 0.035(2) 0.053(2) 0.0116(18) 0.019(2) 0.0273(19)
C58 0.053(2) 0.033(2) 0.051(2) 0.0133(18) 0.0133(19) 0.0258(18)
C59 0.051(2) 0.036(2) 0.056(2) 0.0201(19) 0.0136(19) 0.0278(19)
C60 0.047(2) 0.043(2) 0.059(3) 0.023(2) 0.0159(19) 0.033(2)
C61 0.040(2) 0.034(2) 0.0314(18) 0.0135(15) 0.0059(15) 0.0181(16)
C62 0.047(2) 0.051(3) 0.048(2) 0.024(2) 0.0144(18) 0.028(2)
C63 0.071(3) 0.062(3) 0.051(3) 0.025(2) 0.012(2) 0.047(3)
C64 0.081(4) 0.041(3) 0.057(3) 0.021(2) -0.003(2) 0.028(3)
C65 0.064(4) 0.071(4) 0.112(5) 0.066(4) 0.002(3) 0.010(3)
C66 0.046(3) 0.070(4) 0.095(4) 0.058(3) 0.012(3) 0.020(2)
C67 0.0265(17) 0.036(2) 0.0345(18) 0.0120(15) 0.0048(14) 0.0131(15)
C68 0.0316(19) 0.043(2) 0.0369(19) 0.0092(16) 0.0059(15) 0.0181(16)
C69 0.037(2) 0.059(3) 0.046(2) 0.014(2) 0.0119(17) 0.028(2)
C70 0.039(2) 0.082(4) 0.049(2) 0.022(2) 0.0100(19) 0.037(2)
C71 0.042(2) 0.094(4) 0.037(2) 0.017(2) 0.0031(18) 0.038(3)
C72 0.038(2) 0.061(3) 0.034(2) 0.0106(18) 0.0058(16) 0.026(2)
C73 0.0348(19) 0.0336(19) 0.0319(17) 0.0138(15) 0.0093(14) 0.0177(15)
C74 0.038(2) 0.043(2) 0.041(2) 0.0053(18) 0.0089(17) 0.0151(18)
C75 0.058(3) 0.050(3) 0.048(2) 0.009(2) 0.018(2) 0.029(2)
C76 0.052(3) 0.055(3) 0.054(2) 0.025(2) 0.025(2) 0.035(2)
C77 0.035(2) 0.052(3) 0.064(3) 0.023(2) 0.0181(19) 0.0230(19)
C78 0.036(2) 0.039(2) 0.044(2) 0.0098(17) 0.0097(17) 0.0144(17)
C79 0.0304(18) 0.035(2) 0.0310(18) 0.0072(15) 0.0010(14) 0.0155(15)
C80 0.058(3) 0.034(2) 0.037(2) 0.0133(17) 0.0070(18) 0.0193(19)
C81 0.053(3) 0.036(2) 0.050(2) 0.0040(19) 0.000(2) 0.0190(19)
C82 0.047(3) 0.048(3) 0.045(2) -0.002(2) 0.0091(19) 0.016(2)
C83 0.061(3) 0.060(3) 0.042(2) 0.000(2) 0.021(2) 0.012(2)
C84 0.045(2) 0.042(2) 0.038(2) 0.0081(18) 0.0129(17) 0.0081(18)
C85 0.0314(19) 0.034(2) 0.041(2) 0.0138(16) 0.0069(15) 0.0133(15)
C86 0.038(2) 0.039(2) 0.095(4) 0.028(3) 0.001(2) 0.0136(19)
C87 0.053(3) 0.041(3) 0.175(7) 0.050(4) 0.002(4) 0.019(2)
C88 0.060(3) 0.030(2) 0.125(5) 0.025(3) 0.010(3) 0.011(2)
C89 0.047(3) 0.036(2) 0.068(3) 0.010(2) -0.004(2) 0.006(2)
C90 0.041(2) 0.036(2) 0.051(2) 0.0139(18) -0.0002(18) 0.0129(17)
C91 0.125(6) 0.073(4) 0.077(4) 0.028(3) 0.049(4) 0.071(4)
C92 0.126(6) 0.053(3) 0.073(4) 0.020(3) 0.031(4) 0.059(4)
C93 0.127(6) 0.067(4) 0.084(4) 0.024(3) 0.012(4) 0.074(4)
C101 0.094(9) 0.063(7) 0.087(9) 0.030(6) 0.053(7) 0.041(7)
S1 0.0871(14) 0.142(2) 0.1178(18) 0.0516(16) 0.0173(12) 0.0439(14)
S2 0.190(7) 0.085(3) 0.080(3) 0.030(2) 0.030(3) 0.059(4)
S4 0.197(3) 0.0930(17) 0.143(2) 0.0066(17) -0.025(2) 0.066(2)
S5 0.090(2) 0.419(8) 0.122(2) 0.029(3) 0.0458(18) 0.034(3)
C103 0.063(7) 0.065(7) 0.064(7) 0.010(6) 0.007(5) 0.003(6)
S6 0.204(11) 0.200(11) 0.176(10) 0.115(8) 0.065(7) 0.079(8)
C104 0.35(3) 0.33(3) 0.161(17) 0.009(18) -0.037(19) 0.13(3)

loop_
_atom_type_symbol
_atom_type_description
_atom_type_scat_dispersion_real
_atom_type_scat_dispersion_imag
_atom_type_scat_source
C C 0.0033 0.0016 'International Tables Vol C Tables 4.2.6.8 and 6.1.1.4'
H H 0 0 'International Tables Vol C Tables 4.2.6.8 and 6.1.1.4'
Pd Pd -0.9988 1.0072 'International Tables Vol C Tables 4.2.6.8 and 6.1.1.4'
S S 0.1246 0.1234 'International Tables Vol C Tables 4.2.6.8 and 6.1.1.4'

loop_
_geom_angle_atom_site_label_1
_geom_angle_atom_site_label_2
_geom_angle_atom_site_label_3
_geom_angle
_geom_angle_site_symmetry_1
C92 Pd C91 38.8(2) .
C92 Pd C93 37.5(2) .
C91 Pd C93 66.6(3) .
C92 Pd C3 158.6(2) .
C91 Pd C3 119.8(2) .
C93 Pd C3 151.4(2) .
C92 Pd C2 160.9(2) .
C91 Pd C2 146.3(2) .
C93 Pd C2 123.5(2) .
C3 Pd C2 35.17(12) .
C92 Pd C4 140.3(2) .
C91 Pd C4 117.2(2) .
C93 Pd C4 170.5(3) .
C3 Pd C4 35.80(12) .
C2 Pd C4 58.73(12) .
C92 Pd C1 142.5(2) .
C91 Pd C1 174.4(2) .
C93 Pd C1 117.6(2) .
C3 Pd C1 58.58(12) .
C2 Pd C1 35.44(12) .
C4 Pd C1 57.95(12) .
C92 Pd C5 134.0(2) .
C91 Pd C5 140.1(2) .
C93 Pd C5 137.1(2) .
C3 Pd C5 58.07(12) .
C2 Pd C5 57.90(12) .
C4 Pd C5 34.36(12) .
C1 Pd C5 34.31(12) .
C5 C1 C2 108.2(3) .
C5 C1 C6 123.2(3) .
C2 C1 C6 123.9(3) .
C5 C1 Pd 75.1(2) .
C2 C1 Pd 71.11(19) .
C6 C1 Pd 139.3(3) .
C3 C2 C1 107.8(3) .
C3 C2 C7 124.3(3) .
C1 C2 C7 124.3(3) .
C3 C2 Pd 71.8(2) .
C1 C2 Pd 73.4(2) .
C7 C2 Pd 137.3(3) .
C2 C3 C4 107.9(3) .
C2 C3 C8 124.1(3) .
C4 C3 C8 124.4(3) .
C2 C3 Pd 73.0(2) .
C4 C3 Pd 73.3(2) .
C8 C3 Pd 136.6(3) .
C5 C4 C3 108.0(3) .
C5 C4 C9 123.6(3) .
C3 C4 C9 123.8(3) .
C5 C4 Pd 75.6(2) .
C3 C4 Pd 70.9(2) .
C9 C4 Pd 138.6(2) .
C4 C5 C1 108.0(3) .
C4 C5 C10 124.7(3) .
C1 C5 C10 125.1(3) .
C4 C5 Pd 70.0(2) .
C1 C5 Pd 70.6(2) .
C10 C5 Pd 138.2(3) .
C1 C6 C12 106.9(3) .
C1 C6 C13 106.4(3) .
C12 C6 C13 100.4(3) .
C1 C6 C61 113.7(3) .
C12 C6 C61 114.3(3) .
C13 C6 C61 113.9(3) .
C2 C7 C15 106.3(3) .
C2 C7 C67 115.9(3) .
C15 C7 C67 112.6(3) .
C2 C7 C14 106.1(3) .
C15 C7 C14 100.8(3) .
C67 C7 C14 113.8(3) .
C3 C8 C73 116.0(3) .
C3 C8 C16 106.1(3) .
C73 C8 C16 113.4(3) .
C3 C8 C17 106.0(3) .
C73 C8 C17 113.7(3) .
C16 C8 C17 100.1(3) .
C4 C9 C79 115.4(3) .
C4 C9 C18 106.2(3) .
C79 C9 C18 115.9(3) .
C4 C9 C19 106.1(3) .
C79 C9 C19 111.4(3) .
C18 C9 C19 100.3(3) .
C5 C10 C85 116.6(3) .
C5 C10 C20 105.9(3) .
C85 C10 C20 114.4(3) .
C5 C10 C11 105.6(3) .
C85 C10 C11 112.6(3) .
C20 C10 C11 100.1(3) .
C12 C11 C21 119.9(4) .
C12 C11 C10 123.9(3) .
C21 C11 C10 109.6(3) .
C11 C12 C22 119.2(4) .
C11 C12 C6 124.4(3) .
C22 C12 C6 109.9(3) .
C14 C13 C23 118.9(4) .
C14 C13 C6 124.7(3) .
C23 C13 C6 109.5(3) .
C13 C14 C24 119.8(3) .
C13 C14 C7 124.6(3) .
C24 C14 C7 109.4(3) .
C16 C15 C25 118.8(4) .
C16 C15 C7 124.9(3) .
C25 C15 C7 109.9(3) .
C15 C16 C26 119.8(3) .
C15 C16 C8 123.7(3) .
C26 C16 C8 110.3(3) .
C18 C17 C27 119.1(4) .
C18 C17 C8 124.6(3) .
C27 C17 C8 109.6(3) .
C17 C18 C28 119.1(4) .
C17 C18 C9 124.8(3) .
C28 C18 C9 109.5(3) .
C20 C19 C29 120.0(4) .
C20 C19 C9 124.5(3) .
C29 C19 C9 109.6(3) .
C19 C20 C30 119.5(4) .
C19 C20 C10 124.1(3) .
C30 C20 C10 109.8(3) .
C31 C21 C11 121.7(4) .
C31 C21 C30 119.6(4) .
C11 C21 C30 108.8(3) .
C32 C22 C12 121.6(4) .
C32 C22 C23 119.8(4) .
C12 C22 C23 108.6(3) .
C33 C23 C13 121.2(4) .
C33 C23 C22 120.2(4) .
C13 C23 C22 108.8(3) .
C34 C24 C14 121.7(4) .
C34 C24 C25 119.6(4) .
C14 C24 C25 108.9(3) .
C35 C25 C15 121.5(4) .
C35 C25 C24 120.3(4) .
C15 C25 C24 108.0(3) .
C36 C26 C16 121.7(4) .
C36 C26 C27 119.8(4) .
C16 C26 C27 108.5(3) .
C37 C27 C17 121.8(4) .
C37 C27 C26 119.6(4) .
C17 C27 C26 108.6(3) .
C38 C28 C18 121.9(4) .
C38 C28 C29 120.0(4) .
C18 C28 C29 108.4(3) .
C39 C29 C19 121.1(4) .
C39 C29 C28 119.6(4) .
C19 C29 C28 109.2(3) .
C40 C30 C20 121.5(4) .
C40 C30 C21 119.8(4) .
C20 C30 C21 108.9(3) .
C21 C31 C41 120.5(4) .
C21 C31 C32 118.3(4) .
C41 C31 C32 108.2(4) .
C22 C32 C31 119.1(4) .
C22 C32 C42 120.3(4) .
C31 C32 C42 107.8(4) .
C23 C33 C34 119.6(4) .
C23 C33 C43 119.9(4) .
C34 C33 C43 107.8(4) .
C24 C34 C33 118.6(4) .
C24 C34 C44 120.4(4) .
C33 C34 C44 108.3(4) .
C25 C35 C36 119.3(4) .
C25 C35 C45 120.0(4) .
C36 C35 C45 108.1(4) .
C26 C36 C35 118.8(4) .
C26 C36 C46 120.3(4) .
C35 C36 C46 108.3(4) .
C27 C37 C38 119.0(4) .
C27 C37 C47 120.6(4) .
C38 C37 C47 108.3(4) .
C28 C38 C37 118.9(4) .
C28 C38 C48 120.2(4) .
C37 C38 C48 108.0(4) .
C29 C39 C40 119.1(4) .
C29 C39 C49 120.1(4) .
C40 C39 C49 108.3(4) .
C30 C40 C39 118.8(4) .
C30 C40 C50 120.1(4) .
C39 C40 C50 108.0(4) .
C50 C41 C31 120.3(4) .
C50 C41 C51 120.0(4) .
C31 C41 C51 108.2(4) .
C43 C42 C51 119.7(4) .
C43 C42 C32 120.2(4) .
C51 C42 C32 108.3(4) .
C42 C43 C52 120.6(4) .
C42 C43 C33 119.7(4) .
C52 C43 C33 107.5(4) .
C45 C44 C52 120.3(4) .
C45 C44 C34 119.5(4) .
C52 C44 C34 107.8(4) .
C44 C45 C35 120.1(4) .
C44 C45 C53 119.8(4) .
C35 C45 C53 108.0(4) .
C47 C46 C36 120.1(4) .
C47 C46 C53 119.8(4) .
C36 C46 C53 108.2(4) .
C46 C47 C54 120.1(4) .
C46 C47 C37 119.5(4) .
C54 C47 C37 107.9(4) .
C49 C48 C38 120.4(4) .
C49 C48 C54 119.6(4) .
C38 C48 C54 108.1(4) .
C48 C49 C55 120.5(4) .
C48 C49 C39 119.6(4) .
C55 C49 C39 107.7(4) .
C41 C50 C55 120.4(4) .
C41 C50 C40 119.7(4) .
C55 C50 C40 107.9(4) .
C56 C51 C42 120.5(4) .
C56 C51 C41 119.6(4) .
C42 C51 C41 107.6(4) .
C57 C52 C43 120.0(4) .
C57 C52 C44 120.0(4) .
C43 C52 C44 108.6(4) .
C58 C53 C46 120.3(4) .
C58 C53 C45 119.8(4) .
C46 C53 C45 107.4(4) .
C59 C54 C47 120.2(4) .
C59 C54 C48 120.2(4) .
C47 C54 C48 107.9(4) .
C60 C55 C50 119.8(4) .
C60 C55 C49 120.1(4) .
C50 C55 C49 108.1(4) .
C51 C56 C60 120.1(4) .
C51 C56 C57 119.6(4) .
C60 C56 C57 108.5(4) .
C52 C57 C56 119.7(4) .
C52 C57 C58 119.9(4) .
C56 C57 C58 107.6(4) .
C53 C58 C57 120.1(4) .
C53 C58 C59 119.7(4) .
C57 C58 C59 108.1(4) .
C54 C59 C60 119.9(4) .
C54 C59 C58 119.8(4) .
C60 C59 C58 107.9(4) .
C55 C60 C56 120.1(4) .
C55 C60 C59 119.8(4) .
C56 C60 C59 107.9(4) .
C66 C61 C62 118.5(4) .
C66 C61 C6 120.9(4) .
C62 C61 C6 120.6(4) .
C63 C62 C61 120.7(4) .
C62 C63 C64 120.9(5) .
C65 C64 C63 118.7(5) .
C64 C65 C66 121.2(5) .
C61 C66 C65 119.9(5) .
C72 C67 C68 118.5(4) .
C72 C67 C7 121.3(3) .
C68 C67 C7 120.1(3) .
C69 C68 C67 120.5(4) .
C70 C69 C68 120.5(4) .
C69 C70 C71 119.3(4) .
C70 C71 C72 120.4(4) .
C71 C72 C67 120.7(4) .
C74 C73 C78 118.1(4) .
C74 C73 C8 120.4(3) .
C78 C73 C8 121.5(3) .
C75 C74 C73 120.8(4) .
C76 C75 C74 120.5(4) .
C77 C76 C75 119.1(4) .
C76 C77 C78 120.6(4) .
C77 C78 C73 120.8(4) .
C80 C79 C84 118.6(4) .
C80 C79 C9 119.7(3) .
C84 C79 C9 121.7(4) .
C79 C80 C81 121.7(4) .
C82 C81 C80 119.3(5) .
C83 C82 C81 119.9(4) .
C82 C83 C84 120.6(4) .
C79 C84 C83 119.9(4) .
C86 C85 C90 119.0(4) .
C86 C85 C10 120.0(4) .
C90 C85 C10 121.1(4) .
C85 C86 C87 120.4(5) .
C88 C87 C86 120.2(5) .
C87 C88 C89 119.9(5) .
C88 C89 C90 120.1(5) .
C85 C90 C89 120.4(4) .
C92 C91 Pd 68.3(3) .
C93 C92 C91 116.9(7) .
C93 C92 Pd 74.1(3) .
C91 C92 Pd 72.8(3) .
C92 C93 Pd 68.4(3) .
S1 C101 S2 175.2(10) .
S3 C102 S3 180.0(10) 2_655
S6 S2 C101 155.5(13) .
S6 S2 C104 38.6(13) .
C101 S2 C104 149.6(10) .
C104 S4 C103 125.1(12) .
S4 C103 S5 169.5(9) .
S2 S6 C104 119.9(18) .
S4 C104 S6 175(2) .
S4 C104 S2 155.8(19) .
S6 C104 S2 21.5(6) .

loop_
_geom_bond_atom_site_label_1
_geom_bond_atom_site_label_2
_geom_bond_distance
_geom_bond_site_symmetry_2
Pd C92 2.076(5) .
Pd C91 2.134(5) .
Pd C93 2.148(5) .
Pd C3 2.330(4) .
Pd C2 2.346(3) .
Pd C4 2.362(3) .
Pd C1 2.376(3) .
Pd C5 2.434(4) .
C1 C5 1.420(5) .
C1 C2 1.437(5) .
C1 C6 1.518(5) .
C2 C3 1.412(5) .
C2 C7 1.510(5) .
C3 C4 1.442(5) .
C3 C8 1.514(5) .
C4 C5 1.418(5) .
C4 C9 1.519(5) .
C5 C10 1.503(5) .
C6 C12 1.537(5) .
C6 C13 1.540(5) .
C6 C61 1.541(5) .
C7 C15 1.528(5) .
C7 C67 1.541(5) .
C7 C14 1.545(5) .
C8 C73 1.535(5) .
C8 C16 1.546(5) .
C8 C17 1.549(5) .
C9 C79 1.536(5) .
C9 C18 1.546(5) .
C9 C19 1.551(5) .
C10 C85 1.533(5) .
C10 C20 1.547(5) .
C10 C11 1.556(5) .
C11 C12 1.378(5) .
C11 C21 1.431(5) .
C12 C22 1.433(5) .
C13 C14 1.381(5) .
C13 C23 1.440(5) .
C14 C24 1.438(5) .
C15 C16 1.380(5) .
C15 C25 1.449(5) .
C16 C26 1.427(6) .
C17 C18 1.378(5) .
C17 C27 1.442(6) .
C18 C28 1.444(5) .
C19 C20 1.370(5) .
C19 C29 1.427(5) .
C20 C30 1.430(5) .
C21 C31 1.400(6) .
C21 C30 1.454(5) .
C22 C32 1.399(6) .
C22 C23 1.444(5) .
C23 C33 1.397(6) .
C24 C34 1.388(6) .
C24 C25 1.454(5) .
C25 C35 1.385(6) .
C26 C36 1.395(6) .
C26 C27 1.460(5) .
C27 C37 1.390(6) .
C28 C38 1.388(6) .
C28 C29 1.454(5) .
C29 C39 1.400(6) .
C30 C40 1.398(6) .
C31 C41 1.443(6) .
C31 C32 1.446(6) .
C32 C42 1.449(6) .
C33 C34 1.438(6) .
C33 C43 1.464(6) .
C34 C44 1.451(6) .
C35 C36 1.439(6) .
C35 C45 1.447(6) .
C36 C46 1.446(6) .
C37 C38 1.437(6) .
C37 C47 1.456(6) .
C38 C48 1.451(6) .
C39 C40 1.435(6) .
C39 C49 1.459(6) .
C40 C50 1.461(6) .
C41 C50 1.388(6) .
C41 C51 1.452(6) .
C42 C43 1.388(6) .
C42 C51 1.445(6) .
C43 C52 1.440(6) .
C44 C45 1.398(6) .
C44 C52 1.442(6) .
C45 C53 1.457(6) .
C46 C47 1.396(6) .
C46 C53 1.450(6) .
C47 C54 1.444(6) .
C48 C49 1.386(6) .
C48 C54 1.453(6) .
C49 C55 1.451(6) .
C50 C55 1.447(6) .
C51 C56 1.398(7) .
C52 C57 1.402(6) .
C53 C58 1.396(6) .
C54 C59 1.399(6) .
C55 C60 1.390(6) .
C56 C60 1.445(6) .
C56 C57 1.450(7) .
C57 C58 1.451(6) .
C58 C59 1.453(6) .
C59 C60 1.450(6) .
C61 C66 1.385(6) .
C61 C62 1.385(6) .
C62 C63 1.380(6) .
C63 C64 1.380(8) .
C64 C65 1.367(9) .
C65 C66 1.397(8) .
C67 C72 1.390(5) .
C67 C68 1.390(5) .
C68 C69 1.388(6) .
C69 C70 1.378(6) .
C70 C71 1.383(7) .
C71 C72 1.384(6) .
C73 C74 1.384(6) .
C73 C78 1.387(6) .
C74 C75 1.383(6) .
C75 C76 1.378(7) .
C76 C77 1.373(7) .
C77 C78 1.383(6) .
C79 C80 1.377(6) .
C79 C84 1.390(6) .
C80 C81 1.397(6) .
C81 C82 1.379(7) .
C82 C83 1.372(7) .
C83 C84 1.403(6) .
C85 C86 1.385(6) .
C85 C90 1.387(6) .
C86 C87 1.393(7) .
C87 C88 1.374(8) .
C88 C89 1.376(8) .
C89 C90 1.392(6) .
C91 C92 1.401(9) .
C92 C93 1.359(9) .
C101 S1 1.409(15) .
C101 S2 1.604(17) .
C102 S3 1.582(8) 2_655
C102 S3 1.582(8) .
S2 S6 0.916(11) .
S2 C104 2.17(2) .
S4 C104 1.55(3) .
S4 C103 1.585(16) .
S5 C103 1.797(17) .
S6 C104 1.56(3) .
